data_4311796
loop_
_publ_author_name
'Ramesh Kapoor'
'Ashok Kataria'
'Paloth Venugopalan'
'Pratibha Kapoor'
'Montserrat Corbella'
'Montserrat Rodr\'iguez'
'Isabel Romero'
'Antoni Llobet'

_publ_section_title
;
 New Tetranuclear Cu(II) Complexes: Synthesis, Structure, and Magnetic
 Properties
;
_journal_name_full 'Inorganic Chemistry'
_journal_page_first 6699
_journal_page_last 6706
_journal_paper_doi 10.1021/ic049882j
_journal_volume 43
_journal_year 2004
_chemical_formula_sum 'C17 H29 Cl4 Cu2 N3 O S2'
_chemical_formula_weight 624.43
_space_group_IT_number 2
_symmetry_cell_setting triclinic
_symmetry_space_group_name_Hall '-P 1'
_symmetry_space_group_name_H-M 'P -1'
_atom_sites_solution_hydrogens geom
_atom_sites_solution_primary direct
_atom_sites_solution_secondary difmap
_audit_creation_method SHELXL-97
_cell_angle_alpha 72.210(10)
_cell_angle_beta 89.110(10)
_cell_angle_gamma 87.210(10)
_cell_formula_units_Z 2
_cell_length_a 8.2950(10)
_cell_length_b 12.7130(10)
_cell_length_c 13.0250(10)
_cell_measurement_temperature 293(2)
_cell_volume 1306.3(2)
_computing_structure_refinement 'SHELXL-97 (Sheldrick, 1997)'
_computing_structure_solution 'SHELXS-97 (Sheldrick, 1990)'
_diffrn_ambient_temperature 293(2)
_diffrn_measured_fraction_theta_full 0.981
_diffrn_measured_fraction_theta_max 0.981
_diffrn_radiation_monochromator graphite
_diffrn_radiation_source 'fine-focus sealed tube'
_diffrn_radiation_type MoK\a
_diffrn_radiation_wavelength 0.71073
_diffrn_reflns_av_R_equivalents 0.0148
_diffrn_reflns_av_sigmaI/netI 0.0258
_diffrn_reflns_limit_h_max 9
_diffrn_reflns_limit_h_min 0
_diffrn_reflns_limit_k_max 13
_diffrn_reflns_limit_k_min -13
_diffrn_reflns_limit_l_max 14
_diffrn_reflns_limit_l_min -14
_diffrn_reflns_number 4334
_diffrn_reflns_theta_full 24.00
_diffrn_reflns_theta_max 24.00
_diffrn_reflns_theta_min 1.96
_exptl_absorpt_coefficient_mu 2.211
_exptl_crystal_density_diffrn 1.588
_exptl_crystal_density_method 'not measured'
_exptl_crystal_F_000 636
_refine_diff_density_max 0.431
_refine_diff_density_min -0.296
_refine_diff_density_rms 0.053
_refine_ls_extinction_coef 0.0094(5)
_refine_ls_extinction_expression Fc^*^=kFc[1+0.001xFc^2^\l^3^/sin(2\q)]^-1/4^
_refine_ls_extinction_method SHELXL
_refine_ls_goodness_of_fit_ref 1.075
_refine_ls_hydrogen_treatment mixed
_refine_ls_matrix_type full
_refine_ls_number_parameters 263
_refine_ls_number_reflns 4022
_refine_ls_number_restraints 0
_refine_ls_restrained_S_all 1.075
_refine_ls_R_factor_all 0.0298
_refine_ls_R_factor_gt 0.0268
_refine_ls_shift/su_max 0.001
_refine_ls_shift/su_mean 0.000
_refine_ls_structure_factor_coef Fsqd
_refine_ls_weighting_details 'calc w=1/[\s^2^(Fo^2^)+(0.0288P)^2^+0.8385P] where P=(Fo^2^+2Fc^2^)/3'
_refine_ls_weighting_scheme calc
_refine_ls_wR_factor_gt 0.0691
_refine_ls_wR_factor_ref 0.0704
_reflns_number_gt 3689
_reflns_number_total 4022
_reflns_threshold_expression >2sigma(I)
_cod_data_source_file ic049882jsi20040128_031006.cif
_cod_data_source_block abask2
_cod_depositor_comments
;
The following automatic conversions were performed:
'_symmetry_cell_setting' value 'Triclinic' changed to 'triclinic'
according to '/home/saulius/struct/CIF-dictionaries/cif_core.dic'
dictionary named 'cif_core.dic' version 2.4.1 from 2010-06-29.

Automatic conversion script
Id: cif_fix_enum 1527 2010-12-29 10:47:43Z saulius 

The following automatic conversions were performed:

data name '_atom_site_symetry_multiplicity' was replaced with
'_atom_site_symmetry_multiplicity' as specified in the replacement
file 'data/replacement-values/replacement_tags.lst'.

Automatic conversion script
Id: cif_correct_tags 9268 2022-04-12 08:56:07Z antanas 
;
_cod_database_code 4311796

loop_
_symmetry_equiv_pos_as_xyz
'x, y, z'
'-x, -y, -z'

loop_
_atom_site_label
_atom_site_type_symbol
_atom_site_fract_x
_atom_site_fract_y
_atom_site_fract_z
_atom_site_U_iso_or_equiv
_atom_site_adp_type
_atom_site_occupancy
_atom_site_symmetry_multiplicity
_atom_site_calc_flag
_atom_site_refinement_flags
_atom_site_disorder_assembly
_atom_site_disorder_group
Cu1 Cu 0.29916(4) 0.48188(3) 0.48955(2) 0.03712(11) Uani 1 1 d . . .
Cu2 Cu 0.05320(4) 0.80992(3) -0.08589(3) 0.04191(12) Uani 1 1 d . . .
Cl1 Cl 0.43893(8) 0.42914(6) 0.64320(5) 0.04817(18) Uani 1 1 d . . .
Cl2 Cl -0.16122(10) 0.90029(8) -0.04148(9) 0.0708(3) Uani 1 1 d . . .
Cl3 Cl 0.01077(13) 0.83815(7) -0.25832(6) 0.0707(3) Uani 1 1 d . . .
Cl4 Cl 0.17499(10) 0.64400(6) -0.04337(6) 0.05191(19) Uani 1 1 d . . .
S1 S 0.33455(9) 0.31015(6) 0.46164(6) 0.04809(19) Uani 1 1 d . . .
S2 S 0.16861(9) 0.62712(6) 0.52643(5) 0.04198(17) Uani 1 1 d . . .
O1 O 0.1928(3) 0.8680(2) 0.0084(2) 0.0741(7) Uani 1 1 d . . .
H1A H 0.1524 0.9334 0.0180 0.111 Uiso 1 1 d R . .
N1 N 0.1767(2) 0.53028(16) 0.35268(16) 0.0317(4) Uani 1 1 d . . .
N2 N 0.4027(3) 0.34687(17) 0.25343(18) 0.0398(5) Uani 1 1 d . . .
N3 N 0.0338(3) 0.79250(18) 0.37297(18) 0.0397(5) Uani 1 1 d . . .
C1 C 0.0660(3) 0.6154(2) 0.33221(19) 0.0316(5) Uani 1 1 d . . .
C2 C -0.0565(3) 0.6237(2) 0.2582(2) 0.0383(6) Uani 1 1 d . . .
H2A H -0.1355 0.6806 0.2456 0.046 Uiso 1 1 calc R . .
C3 C -0.0593(3) 0.5467(2) 0.2038(2) 0.0432(6) Uani 1 1 d . . .
H3A H -0.1432 0.5499 0.1563 0.052 Uiso 1 1 calc R . .
C4 C 0.0609(3) 0.4649(2) 0.2190(2) 0.0407(6) Uani 1 1 d . . .
H4A H 0.0623 0.4146 0.1800 0.049 Uiso 1 1 calc R . .
C5 C 0.1797(3) 0.4599(2) 0.2940(2) 0.0341(5) Uani 1 1 d . . .
C6 C 0.3112(3) 0.3709(2) 0.3266(2) 0.0369(6) Uani 1 1 d . . .
C7 C 0.4037(3) 0.4131(2) 0.1386(2) 0.0456(7) Uani 1 1 d . . .
H7A H 0.5131 0.4344 0.1179 0.055 Uiso 1 1 calc R . .
H7B H 0.3372 0.4802 0.1294 0.055 Uiso 1 1 calc R . .
C8 C 0.3432(4) 0.3532(3) 0.0648(3) 0.0618(9) Uani 1 1 d . . .
H8A H 0.3992 0.2822 0.0799 0.093 Uiso 1 1 calc R . .
H8B H 0.3621 0.3957 -0.0087 0.093 Uiso 1 1 calc R . .
H8C H 0.2296 0.3433 0.0761 0.093 Uiso 1 1 calc R . .
C9 C 0.5329(4) 0.2581(2) 0.2860(3) 0.0531(7) Uani 1 1 d . . .
H9A H 0.5876 0.2641 0.3491 0.064 Uiso 1 1 calc R . .
H9B H 0.6114 0.2684 0.2282 0.064 Uiso 1 1 calc R . .
C10 C 0.4678(5) 0.1434(3) 0.3113(4) 0.0779(11) Uani 1 1 d . . .
H10A H 0.3919 0.1321 0.3696 0.117 Uiso 1 1 calc R . .
H10B H 0.5553 0.0890 0.3316 0.117 Uiso 1 1 calc R . .
H10C H 0.4151 0.1367 0.2487 0.117 Uiso 1 1 calc R . .
C11 C 0.0825(3) 0.6876(2) 0.4031(2) 0.0327(5) Uani 1 1 d . . .
C12 C -0.0261(4) 0.8592(2) 0.2650(2) 0.0491(7) Uani 1 1 d . . .
H12A H -0.0008 0.8193 0.2136 0.059 Uiso 1 1 calc R . .
H12B H 0.0291 0.9281 0.2420 0.059 Uiso 1 1 calc R . .
C13 C -0.2069(4) 0.8846(3) 0.2646(3) 0.0664(9) Uani 1 1 d . . .
H13A H -0.2621 0.8166 0.2877 0.100 Uiso 1 1 calc R . .
H13B H -0.2411 0.9261 0.1930 0.100 Uiso 1 1 calc R . .
H13C H -0.2320 0.9271 0.3128 0.100 Uiso 1 1 calc R . .
C14 C 0.0526(4) 0.8590(2) 0.4475(3) 0.0559(8) Uani 1 1 d . . .
H14A H 0.0355 0.8130 0.5210 0.067 Uiso 1 1 calc R . .
H14B H -0.0285 0.9194 0.4311 0.067 Uiso 1 1 calc R . .
C15 C 0.2183(5) 0.9053(3) 0.4382(3) 0.0774(11) Uani 1 1 d . . .
H15A H 0.2989 0.8460 0.4504 0.116 Uiso 1 1 calc R . .
H15B H 0.2295 0.9432 0.4909 0.116 Uiso 1 1 calc R . .
H15C H 0.2318 0.9561 0.3673 0.116 Uiso 1 1 calc R . .
C16 C 0.3635(5) 0.8512(4) 0.0261(4) 0.0872(13) Uani 1 1 d . . .
H16A H 0.4059 0.7999 -0.0107 0.105 Uiso 1 1 calc R . .
H16B H 0.4145 0.9209 -0.0050 0.105 Uiso 1 1 calc R . .
C17 C 0.4027(8) 0.8099(7) 0.1350(5) 0.168(3) Uani 1 1 d . . .
H17A H 0.3824 0.8667 0.1687 0.251 Uiso 1 1 calc R . .
H17B H 0.5148 0.7863 0.1425 0.251 Uiso 1 1 calc R . .
H17C H 0.3379 0.7482 0.1690 0.251 Uiso 1 1 calc R . .

loop_
_atom_site_aniso_label
_atom_site_aniso_U_11
_atom_site_aniso_U_22
_atom_site_aniso_U_33
_atom_site_aniso_U_23
_atom_site_aniso_U_13
_atom_site_aniso_U_12
Cu1 0.03294(18) 0.03823(19) 0.03635(19) -0.00615(13) -0.00658(13) 0.00331(13)
Cu2 0.0472(2) 0.03623(19) 0.0440(2) -0.01572(14) -0.00512(15) 0.00579(14)
Cl1 0.0348(3) 0.0615(4) 0.0383(4) -0.0002(3) -0.0072(3) -0.0016(3)
Cl2 0.0501(5) 0.0678(5) 0.1137(8) -0.0574(5) 0.0010(5) 0.0056(4)
Cl3 0.1097(7) 0.0549(5) 0.0448(4) -0.0130(4) -0.0193(4) 0.0139(5)
Cl4 0.0605(5) 0.0380(4) 0.0544(4) -0.0116(3) -0.0060(3) 0.0106(3)
S1 0.0563(4) 0.0379(4) 0.0432(4) -0.0038(3) -0.0035(3) 0.0096(3)
S2 0.0483(4) 0.0418(4) 0.0340(3) -0.0096(3) -0.0068(3) 0.0053(3)
O1 0.0607(15) 0.0758(16) 0.107(2) -0.0609(15) -0.0318(14) 0.0196(12)
N1 0.0275(10) 0.0311(11) 0.0333(11) -0.0052(9) 0.0001(8) -0.0005(8)
N2 0.0362(12) 0.0338(11) 0.0468(13) -0.0093(10) -0.0005(10) 0.0048(9)
N3 0.0437(13) 0.0357(12) 0.0380(12) -0.0095(10) -0.0018(10) 0.0038(10)
C1 0.0275(12) 0.0326(13) 0.0311(12) -0.0042(10) 0.0014(10) -0.0017(10)
C2 0.0329(13) 0.0376(14) 0.0401(14) -0.0062(11) -0.0040(11) 0.0048(11)
C3 0.0349(14) 0.0532(16) 0.0410(15) -0.0140(13) -0.0103(11) 0.0015(12)
C4 0.0405(15) 0.0434(15) 0.0397(14) -0.0146(12) -0.0033(11) -0.0015(12)
C5 0.0331(13) 0.0317(13) 0.0361(13) -0.0083(10) 0.0018(10) -0.0015(10)
C6 0.0359(14) 0.0306(13) 0.0428(15) -0.0093(11) -0.0026(11) -0.0009(10)
C7 0.0419(15) 0.0456(16) 0.0453(16) -0.0090(12) 0.0068(12) 0.0019(12)
C8 0.068(2) 0.067(2) 0.0521(19) -0.0222(16) 0.0014(16) 0.0060(17)
C9 0.0482(17) 0.0473(17) 0.0603(19) -0.0136(14) 0.0013(14) 0.0137(13)
C10 0.093(3) 0.0404(18) 0.096(3) -0.0179(18) -0.010(2) 0.0180(18)
C11 0.0290(12) 0.0337(13) 0.0330(13) -0.0067(10) 0.0020(10) -0.0009(10)
C12 0.0654(19) 0.0339(14) 0.0408(15) -0.0014(12) -0.0057(14) 0.0052(13)
C13 0.070(2) 0.061(2) 0.062(2) -0.0128(16) -0.0198(17) 0.0244(17)
C14 0.077(2) 0.0410(16) 0.0539(18) -0.0230(14) -0.0123(16) 0.0130(15)
C15 0.101(3) 0.051(2) 0.084(3) -0.0226(18) -0.027(2) -0.0102(19)
C16 0.057(2) 0.093(3) 0.131(4) -0.064(3) -0.017(2) 0.011(2)
C17 0.110(5) 0.216(8) 0.125(5) 0.021(5) -0.050(4) 0.040(5)

loop_
_atom_type_symbol
_atom_type_description
_atom_type_scat_dispersion_real
_atom_type_scat_dispersion_imag
_atom_type_scat_source
C C 0.0033 0.0016 'International Tables Vol C Tables 4.2.6.8 and 6.1.1.4'
H H 0.0000 0.0000 'International Tables Vol C Tables 4.2.6.8 and 6.1.1.4'
N N 0.0061 0.0033 'International Tables Vol C Tables 4.2.6.8 and 6.1.1.4'
S S 0.1246 0.1234 'International Tables Vol C Tables 4.2.6.8 and 6.1.1.4'
Cl Cl 0.1484 0.1585 'International Tables Vol C Tables 4.2.6.8 and 6.1.1.4'
Cu Cu 0.3201 1.2651 'International Tables Vol C Tables 4.2.6.8 and 6.1.1.4'
O O 0.0106 0.0060 'International Tables Vol C Tables 4.2.6.8 and 6.1.1.4'

loop_
_geom_angle_atom_site_label_1
_geom_angle_atom_site_label_2
_geom_angle_atom_site_label_3
_geom_angle
_geom_angle_site_symmetry_1
_geom_angle_site_symmetry_3
_geom_angle_publ_flag
N1 Cu1 Cl1 179.31(6) . . ?
N1 Cu1 S2 85.37(6) . . ?
Cl1 Cu1 S2 94.39(3) . . ?
N1 Cu1 S1 86.98(6) . . ?
Cl1 Cu1 S1 93.47(3) . . ?
S2 Cu1 S1 158.32(3) . . ?
O1 Cu2 Cl3 138.39(9) . . ?
O1 Cu2 Cl4 95.49(7) . . ?
Cl3 Cu2 Cl4 99.90(3) . . ?
O1 Cu2 Cl2 89.52(7) . . ?
Cl3 Cu2 Cl2 101.50(4) . . ?
Cl4 Cu2 Cl2 141.22(4) . . ?
C6 S1 Cu1 90.11(9) . . ?
C11 S2 Cu1 98.09(9) . . ?
C16 O1 Cu2 128.6(2) . . ?
C5 N1 C1 120.4(2) . . ?
C5 N1 Cu1 116.57(16) . . ?
C1 N1 Cu1 121.20(17) . . ?
C6 N2 C7 124.1(2) . . ?
C6 N2 C9 120.2(2) . . ?
C7 N2 C9 115.1(2) . . ?
C11 N3 C12 127.0(2) . . ?
C11 N3 C14 119.6(2) . . ?
C12 N3 C14 113.1(2) . . ?
N1 C1 C2 120.0(2) . . ?
N1 C1 C11 113.4(2) . . ?
C2 C1 C11 126.4(2) . . ?
C3 C2 C1 119.1(2) . . ?
C2 C3 C4 120.6(3) . . ?
C3 C4 C5 118.0(3) . . ?
N1 C5 C4 121.6(2) . . ?
N1 C5 C6 113.4(2) . . ?
C4 C5 C6 124.7(2) . . ?
N2 C6 C5 120.3(2) . . ?
N2 C6 S1 124.0(2) . . ?
C5 C6 S1 115.65(19) . . ?
N2 C7 C8 113.5(2) . . ?
N2 C9 C10 112.2(3) . . ?
N3 C11 C1 122.4(2) . . ?
N3 C11 S2 120.9(2) . . ?
C1 C11 S2 116.73(17) . . ?
N3 C12 C13 112.2(3) . . ?
N3 C14 C15 111.4(3) . . ?
C17 C16 O1 112.5(5) . . ?

loop_
_geom_bond_atom_site_label_1
_geom_bond_atom_site_label_2
_geom_bond_distance
_geom_bond_site_symmetry_2
_geom_bond_publ_flag
Cu1 N1 1.978(2) . ?
Cu1 Cl1 2.2306(8) . ?
Cu1 S2 2.2680(8) . ?
Cu1 S1 2.3248(8) . ?
Cu2 O1 2.019(2) . ?
Cu2 Cl3 2.1946(9) . ?
Cu2 Cl4 2.2075(8) . ?
Cu2 Cl2 2.2345(9) . ?
S1 C6 1.701(3) . ?
S2 C11 1.705(2) . ?
O1 C16 1.433(4) . ?
N1 C5 1.342(3) . ?
N1 C1 1.349(3) . ?
N2 C6 1.308(3) . ?
N2 C7 1.475(4) . ?
N2 C9 1.492(3) . ?
N3 C11 1.315(3) . ?
N3 C12 1.482(3) . ?
N3 C14 1.483(4) . ?
C1 C2 1.390(4) . ?
C1 C11 1.499(3) . ?
C2 C3 1.373(4) . ?
C3 C4 1.376(4) . ?
C4 C5 1.384(4) . ?
C5 C6 1.500(3) . ?
C7 C8 1.502(4) . ?
C9 C10 1.517(5) . ?
C12 C13 1.519(5) . ?
C14 C15 1.510(5) . ?
C16 C17 1.392(7) . ?

loop_
_geom_torsion_atom_site_label_1
_geom_torsion_atom_site_label_2
_geom_torsion_atom_site_label_3
_geom_torsion_atom_site_label_4
_geom_torsion
_geom_torsion_site_symmetry_1
_geom_torsion_site_symmetry_2
_geom_torsion_site_symmetry_3
_geom_torsion_site_symmetry_4
_geom_torsion_publ_flag
N1 Cu1 S1 C6 25.01(11) . . . . ?
Cl1 Cu1 S1 C6 -154.47(9) . . . . ?
S2 Cu1 S1 C6 94.44(12) . . . . ?
N1 Cu1 S2 C11 -8.98(10) . . . . ?
Cl1 Cu1 S2 C11 170.38(9) . . . . ?
S1 Cu1 S2 C11 -78.69(12) . . . . ?
Cl3 Cu2 O1 C16 -71.2(4) . . . . ?
Cl4 Cu2 O1 C16 40.4(4) . . . . ?
Cl2 Cu2 O1 C16 -178.1(4) . . . . ?
Cl1 Cu1 N1 C5 123(5) . . . . ?
S2 Cu1 N1 C5 -168.23(17) . . . . ?
S1 Cu1 N1 C5 -8.53(17) . . . . ?
Cl1 Cu1 N1 C1 -73(6) . . . . ?
S2 Cu1 N1 C1 -3.75(17) . . . . ?
S1 Cu1 N1 C1 155.95(18) . . . . ?
C5 N1 C1 C2 7.0(3) . . . . ?
Cu1 N1 C1 C2 -156.89(18) . . . . ?
C5 N1 C1 C11 -178.4(2) . . . . ?
Cu1 N1 C1 C11 17.7(3) . . . . ?
N1 C1 C2 C3 -2.4(4) . . . . ?
C11 C1 C2 C3 -176.1(2) . . . . ?
C1 C2 C3 C4 -2.6(4) . . . . ?
C2 C3 C4 C5 2.9(4) . . . . ?
C1 N1 C5 C4 -6.8(4) . . . . ?
Cu1 N1 C5 C4 157.9(2) . . . . ?
C1 N1 C5 C6 179.4(2) . . . . ?
Cu1 N1 C5 C6 -16.0(3) . . . . ?
C3 C4 C5 N1 1.7(4) . . . . ?
C3 C4 C5 C6 174.8(2) . . . . ?
C7 N2 C6 C5 9.9(4) . . . . ?
C9 N2 C6 C5 -179.8(2) . . . . ?
C7 N2 C6 S1 -167.7(2) . . . . ?
C9 N2 C6 S1 2.6(4) . . . . ?
N1 C5 C6 N2 -133.6(3) . . . . ?
C4 C5 C6 N2 52.9(4) . . . . ?
N1 C5 C6 S1 44.2(3) . . . . ?
C4 C5 C6 S1 -129.3(2) . . . . ?
Cu1 S1 C6 N2 135.9(2) . . . . ?
Cu1 S1 C6 C5 -41.78(18) . . . . ?
C6 N2 C7 C8 -114.4(3) . . . . ?
C9 N2 C7 C8 74.8(3) . . . . ?
C6 N2 C9 C10 79.3(4) . . . . ?
C7 N2 C9 C10 -109.5(3) . . . . ?
C12 N3 C11 C1 -7.2(4) . . . . ?
C14 N3 C11 C1 179.5(2) . . . . ?
C12 N3 C11 S2 172.8(2) . . . . ?
C14 N3 C11 S2 -0.5(3) . . . . ?
N1 C1 C11 N3 153.4(2) . . . . ?
C2 C1 C11 N3 -32.4(4) . . . . ?
N1 C1 C11 S2 -26.5(3) . . . . ?
C2 C1 C11 S2 147.6(2) . . . . ?
Cu1 S2 C11 N3 -159.10(19) . . . . ?
Cu1 S2 C11 C1 20.85(18) . . . . ?
C11 N3 C12 C13 107.7(3) . . . . ?
C14 N3 C12 C13 -78.6(3) . . . . ?
C11 N3 C14 C15 85.3(3) . . . . ?
C12 N3 C14 C15 -88.9(3) . . . . ?
Cu2 O1 C16 C17 -126.2(5) . . . . ?
